data_2236906
loop_
_publ_author_name
'Islor, Arun M.'
'Malladi, Shridhar'
'Telkar, Sandeep'
'Gerber, Thomas'
'Hosten, Eric'
'Betz, Richard'

_publ_section_title
;
 Diethyl
 2,6-dimethyl-4-[5-(4-methylphenyl)-1<i>H</i>-pyrazol-4-yl]-1,4-dihydropyridine-3,5-dicarboxylate
;
_journal_coeditor_code HG5264
_journal_issue 12
_journal_name_full 'Acta Crystallographica Section E'
_journal_page_first o3269
_journal_page_last o3270
_journal_paper_doi 10.1107/S1600536812044649
_journal_volume 68
_journal_year 2012
_chemical_formula_iupac 'C23 H27 N3 O4'
_chemical_formula_moiety 'C23 H27 N3 O4'
_chemical_formula_sum 'C23 H27 N3 O4'
_chemical_formula_weight 409.48
_chemical_melting_point_gt 471
_chemical_melting_point_lt 473
_chemical_name_systematic
'Diethyl 2,6-dimethyl-4-[5-(4-methylphenyl)-1<i>H</i>-pyrazol-4-yl]-1,4-dihydropyridine-3,5-dicarboxylate'
_space_group_IT_number 2
_symmetry_cell_setting triclinic
_symmetry_space_group_name_Hall '-P 1'
_symmetry_space_group_name_H-M 'P -1'
_atom_sites_solution_hydrogens geom
_atom_sites_solution_primary direct
_atom_sites_solution_secondary difmap
_audit_creation_method SHELXL-97
_cell_angle_alpha 91.0210(10)
_cell_angle_beta 97.9220(10)
_cell_angle_gamma 93.4450(10)
_cell_formula_units_Z 2
_cell_length_a 8.5905(2)
_cell_length_b 10.8253(3)
_cell_length_c 11.3702(3)
_cell_measurement_reflns_used 9960
_cell_measurement_temperature 200(2)
_cell_measurement_theta_max 28.29
_cell_measurement_theta_min 2.65
_cell_volume 1045.02(5)
_computing_cell_refinement 'SAINT (Bruker, 2010)'
_computing_data_collection 'APEX2 (Bruker, 2010)'
_computing_data_reduction 'SAINT (Bruker, 2010)'
_computing_molecular_graphics 'ORTEP-3 (Farrugia, 2012) and Mercury (Macrae <i>et al.</i>, 2008)'
_computing_publication_material 'SHELXL97 (Sheldrick, 2008) and PLATON (Spek, 2009)'
_computing_structure_refinement 'SHELXL97 (Sheldrick, 2008)'
_computing_structure_solution 'SHELXS97 (Sheldrick, 2008)'
_diffrn_ambient_temperature 200(2)
_diffrn_measured_fraction_theta_full 0.988
_diffrn_measured_fraction_theta_max 0.988
_diffrn_measurement_device_type 'Bruker APEXII CCD'
_diffrn_measurement_method '\f and \w scans'
_diffrn_radiation_monochromator graphite
_diffrn_radiation_source 'fine-focus sealed tube'
_diffrn_radiation_type MoK\a
_diffrn_radiation_wavelength 0.71073
_diffrn_reflns_av_R_equivalents 0.0172
_diffrn_reflns_av_sigmaI/netI 0.0167
_diffrn_reflns_limit_h_max 11
_diffrn_reflns_limit_h_min -11
_diffrn_reflns_limit_k_max 14
_diffrn_reflns_limit_k_min -14
_diffrn_reflns_limit_l_max 14
_diffrn_reflns_limit_l_min -15
_diffrn_reflns_number 18073
_diffrn_reflns_theta_full 28.00
_diffrn_reflns_theta_max 28.00
_diffrn_reflns_theta_min 2.40
_exptl_absorpt_coefficient_mu 0.090
_exptl_absorpt_correction_T_max 0.9861
_exptl_absorpt_correction_T_min 0.9687
_exptl_absorpt_correction_type multi-scan
_exptl_absorpt_process_details '(SADABS; Bruker, 2008)'
_exptl_crystal_colour yellow
_exptl_crystal_density_diffrn 1.301
_exptl_crystal_density_method 'not measured'
_exptl_crystal_description block
_exptl_crystal_F_000 436
_exptl_crystal_size_max 0.36
_exptl_crystal_size_mid 0.31
_exptl_crystal_size_min 0.16
_refine_diff_density_max 0.331
_refine_diff_density_min -0.214
_refine_ls_extinction_method none
_refine_ls_goodness_of_fit_ref 1.054
_refine_ls_hydrogen_treatment mixed
_refine_ls_matrix_type full
_refine_ls_number_parameters 284
_refine_ls_number_reflns 4983
_refine_ls_number_restraints 0
_refine_ls_restrained_S_all 1.054
_refine_ls_R_factor_all 0.0481
_refine_ls_R_factor_gt 0.0414
_refine_ls_shift/su_max 0.000
_refine_ls_shift/su_mean 0.000
_refine_ls_structure_factor_coef Fsqd
_refine_ls_weighting_details 'calc w=1/[\s^2^(Fo^2^)+(0.0515P)^2^+0.4147P] where P=(Fo^2^+2Fc^2^)/3'
_refine_ls_weighting_scheme calc
_refine_ls_wR_factor_gt 0.1076
_refine_ls_wR_factor_ref 0.1133
_reflns_number_gt 4313
_reflns_number_total 4983
_reflns_threshold_expression I>2sigma(I)
_cod_data_source_file hg5264.cif
_cod_data_source_block I
_cod_database_code 2236906
_cod_database_fobs_code 2236906

loop_
_symmetry_equiv_pos_as_xyz
'x, y, z'
'-x, -y, -z'

loop_
_atom_site_type_symbol
_atom_site_label
_atom_site_fract_x
_atom_site_fract_y
_atom_site_fract_z
_atom_site_U_iso_or_equiv
_atom_site_adp_type
_atom_site_calc_flag
_atom_site_refinement_flags
_atom_site_occupancy
_atom_site_symmetry_multiplicity
O O1 0.45908(13) 0.00208(9) 0.66938(10) 0.0463(3) Uani d . 1 1
O O2 0.25873(11) -0.00254(8) 0.52185(9) 0.0327(2) Uani d . 1 1
O O3 0.15357(10) 0.44024(9) 0.88752(8) 0.0317(2) Uani d . 1 1
O O4 0.37379(10) 0.34282(9) 0.94459(8) 0.0304(2) Uani d . 1 1
N N11 0.25151(12) 0.37638(9) 0.53483(9) 0.0245(2) Uani d . 1 1
H H11B 0.2162(19) 0.4218(15) 0.4735(15) 0.034(4) Uiso d . 1 1
N N21 0.76600(12) 0.46269(10) 0.68190(10) 0.0280(2) Uani d . 1 1
N N22 0.82226(12) 0.39623(9) 0.77631(9) 0.0242(2) Uani d . 1 1
H H22 0.923(2) 0.4087(15) 0.8088(14) 0.033(4) Uiso d . 1 1
C C1 0.24030(17) 0.21083(13) 0.38718(11) 0.0343(3) Uani d . 1 1
H H1A 0.1319 0.1744 0.3764 0.051 Uiso calc R 1 1
H H1B 0.3115 0.1484 0.3679 0.051 Uiso calc R 1 1
H H1C 0.2478 0.2810 0.3345 0.051 Uiso calc R 1 1
C C2 0.15003(15) 0.53629(12) 0.64804(12) 0.0297(3) Uani d . 1 1
H H2A 0.1726 0.5759 0.7273 0.045 Uiso calc R 1 1
H H2B 0.0363 0.5174 0.6282 0.045 Uiso calc R 1 1
H H2C 0.1865 0.5924 0.5894 0.045 Uiso calc R 1 1
C C3 0.36694(14) 0.05624(11) 0.60280(11) 0.0266(2) Uani d . 1 1
C C4 0.25461(18) -0.13674(12) 0.51954(14) 0.0362(3) Uani d . 1 1
H H4A 0.2425 -0.1689 0.5990 0.043 Uiso calc R 1 1
H H4B 0.3530 -0.1658 0.4957 0.043 Uiso calc R 1 1
C C5 0.11687(18) -0.17966(13) 0.43120(14) 0.0403(3) Uani d . 1 1
H H5A 0.0216 -0.1448 0.4528 0.060 Uiso calc R 1 1
H H5B 0.1041 -0.2702 0.4305 0.060 Uiso calc R 1 1
H H5C 0.1342 -0.1521 0.3521 0.060 Uiso calc R 1 1
C C6 0.26466(13) 0.38529(11) 0.86200(11) 0.0237(2) Uani d . 1 1
C C7 0.35707(17) 0.36804(16) 1.06793(12) 0.0378(3) Uani d . 1 1
H H7A 0.2562 0.3296 1.0866 0.045 Uiso calc R 1 1
H H7B 0.3589 0.4584 1.0837 0.045 Uiso calc R 1 1
C C8 0.49288(19) 0.31395(17) 1.14178(13) 0.0443(4) Uani d . 1 1
H H8A 0.4903 0.3340 1.2258 0.066 Uiso calc R 1 1
H H8B 0.5918 0.3486 1.1184 0.066 Uiso calc R 1 1
H H8C 0.4855 0.2238 1.1294 0.066 Uiso calc R 1 1
C C9 0.90941(19) -0.02184(15) 1.18484(14) 0.0431(4) Uani d . 1 1
H H9A 0.8981 0.0137 1.2629 0.065 Uiso calc R 1 1
H H9B 1.0204 -0.0360 1.1817 0.065 Uiso calc R 1 1
H H9C 0.8465 -0.1007 1.1719 0.065 Uiso calc R 1 1
C C11 0.41373(12) 0.25920(10) 0.72388(10) 0.0203(2) Uani d . 1 1
H H11 0.4153 0.1989 0.7895 0.024 Uiso calc R 1 1
C C12 0.35319(13) 0.19111(11) 0.60642(10) 0.0226(2) Uani d . 1 1
C C13 0.28586(14) 0.25489(11) 0.51391(11) 0.0244(2) Uani d . 1 1
C C14 0.23363(13) 0.41889(11) 0.64688(11) 0.0228(2) Uani d . 1 1
C C15 0.29660(13) 0.35556(10) 0.74185(10) 0.0210(2) Uani d . 1 1
C C21 0.57727(13) 0.32159(10) 0.72757(10) 0.0211(2) Uani d . 1 1
C C22 0.61806(14) 0.41725(12) 0.65375(11) 0.0265(3) Uani d . 1 1
H H22A 0.5473 0.4465 0.5902 0.032 Uiso calc R 1 1
C C23 0.71422(13) 0.31013(10) 0.80674(10) 0.0214(2) Uani d . 1 1
C C31 0.75666(13) 0.22762(11) 0.90584(10) 0.0231(2) Uani d . 1 1
C C32 0.86603(15) 0.26894(12) 1.00279(11) 0.0282(3) Uani d . 1 1
H H32 0.9084 0.3523 1.0074 0.034 Uiso calc R 1 1
C C33 0.91302(16) 0.18844(13) 1.09262(12) 0.0327(3) Uani d . 1 1
H H33 0.9883 0.2177 1.1578 0.039 Uiso calc R 1 1
C C34 0.85291(15) 0.06632(13) 1.08966(12) 0.0321(3) Uani d . 1 1
C C35 0.74117(17) 0.02728(13) 0.99461(13) 0.0357(3) Uani d . 1 1
H H35 0.6959 -0.0551 0.9921 0.043 Uiso calc R 1 1
C C36 0.69364(15) 0.10560(12) 0.90293(12) 0.0311(3) Uani d . 1 1
H H36 0.6180 0.0760 0.8381 0.037 Uiso calc R 1 1

loop_
_atom_site_aniso_label
_atom_site_aniso_U_11
_atom_site_aniso_U_22
_atom_site_aniso_U_33
_atom_site_aniso_U_12
_atom_site_aniso_U_13
_atom_site_aniso_U_23
O1 0.0470(6) 0.0281(5) 0.0564(7) 0.0101(4) -0.0218(5) -0.0044(5)
O2 0.0351(5) 0.0228(4) 0.0369(5) 0.0006(4) -0.0064(4) -0.0024(4)
O3 0.0226(4) 0.0383(5) 0.0348(5) 0.0059(4) 0.0047(4) -0.0034(4)
O4 0.0269(4) 0.0430(5) 0.0215(4) 0.0090(4) 0.0015(3) -0.0001(4)
N11 0.0230(5) 0.0253(5) 0.0242(5) 0.0011(4) -0.0010(4) 0.0067(4)
N21 0.0209(5) 0.0310(5) 0.0316(5) 0.0012(4) 0.0004(4) 0.0109(4)
N22 0.0178(5) 0.0265(5) 0.0273(5) 0.0015(4) -0.0012(4) 0.0056(4)
C1 0.0409(7) 0.0360(7) 0.0239(6) -0.0007(6) -0.0016(5) 0.0017(5)
C2 0.0244(6) 0.0273(6) 0.0373(7) 0.0063(5) 0.0012(5) 0.0064(5)
C3 0.0243(6) 0.0256(6) 0.0292(6) 0.0018(4) 0.0018(5) -0.0019(5)
C4 0.0398(7) 0.0222(6) 0.0439(8) 0.0016(5) -0.0033(6) -0.0025(5)
C5 0.0424(8) 0.0287(7) 0.0462(8) -0.0004(6) -0.0042(6) -0.0033(6)
C6 0.0189(5) 0.0236(5) 0.0277(6) -0.0015(4) 0.0016(4) 0.0002(4)
C7 0.0341(7) 0.0567(9) 0.0229(6) 0.0055(6) 0.0049(5) -0.0031(6)
C8 0.0413(8) 0.0642(10) 0.0255(7) 0.0036(7) -0.0025(6) 0.0007(6)
C9 0.0408(8) 0.0478(9) 0.0400(8) 0.0045(7) 0.0001(6) 0.0213(7)
C11 0.0176(5) 0.0212(5) 0.0216(5) 0.0016(4) 0.0004(4) 0.0029(4)
C12 0.0199(5) 0.0229(5) 0.0245(5) -0.0003(4) 0.0022(4) 0.0000(4)
C13 0.0209(5) 0.0265(6) 0.0248(6) -0.0025(4) 0.0013(4) 0.0012(4)
C14 0.0158(5) 0.0230(5) 0.0287(6) -0.0008(4) 0.0010(4) 0.0031(4)
C15 0.0164(5) 0.0212(5) 0.0251(5) 0.0002(4) 0.0016(4) 0.0017(4)
C21 0.0182(5) 0.0224(5) 0.0223(5) 0.0031(4) 0.0007(4) 0.0019(4)
C22 0.0195(5) 0.0304(6) 0.0287(6) 0.0020(4) -0.0006(4) 0.0089(5)
C23 0.0188(5) 0.0221(5) 0.0229(5) 0.0031(4) 0.0012(4) 0.0009(4)
C31 0.0195(5) 0.0258(6) 0.0239(5) 0.0046(4) 0.0011(4) 0.0033(4)
C32 0.0265(6) 0.0293(6) 0.0272(6) -0.0008(5) -0.0008(5) 0.0033(5)
C33 0.0287(6) 0.0409(7) 0.0262(6) 0.0007(5) -0.0047(5) 0.0060(5)
C34 0.0272(6) 0.0384(7) 0.0311(6) 0.0052(5) 0.0023(5) 0.0127(5)
C35 0.0344(7) 0.0284(6) 0.0419(8) -0.0012(5) -0.0030(6) 0.0101(6)
C36 0.0275(6) 0.0286(6) 0.0339(7) 0.0007(5) -0.0070(5) 0.0045(5)

loop_
_atom_type_symbol
_atom_type_description
_atom_type_scat_dispersion_real
_atom_type_scat_dispersion_imag
_atom_type_scat_source
C C 0.0033 0.0016 'International Tables Vol C Tables 4.2.6.8 and 6.1.1.4'
H H 0.0000 0.0000 'International Tables Vol C Tables 4.2.6.8 and 6.1.1.4'
N N 0.0061 0.0033 'International Tables Vol C Tables 4.2.6.8 and 6.1.1.4'
O O 0.0106 0.0060 'International Tables Vol C Tables 4.2.6.8 and 6.1.1.4'

loop_
_geom_angle_atom_site_label_1
_geom_angle_atom_site_label_2
_geom_angle_atom_site_label_3
_geom_angle
C3 O2 C4 116.55(10)
C6 O4 C7 116.94(10)
C14 N11 C13 121.46(10)
C14 N11 H11B 117.7(10)
C13 N11 H11B 119.0(10)
C22 N21 N22 103.83(9)
N21 N22 C23 112.96(10)
N21 N22 H22 119.8(10)
C23 N22 H22 127.1(10)
C13 C1 H1A 109.5
C13 C1 H1B 109.5
H1A C1 H1B 109.5
C13 C1 H1C 109.5
H1A C1 H1C 109.5
H1B C1 H1C 109.5
C14 C2 H2A 109.5
C14 C2 H2B 109.5
H2A C2 H2B 109.5
C14 C2 H2C 109.5
H2A C2 H2C 109.5
H2B C2 H2C 109.5
O1 C3 O2 122.52(11)
O1 C3 C12 124.48(11)
O2 C3 C12 112.88(10)
O2 C4 C5 106.23(11)
O2 C4 H4A 110.5
C5 C4 H4A 110.5
O2 C4 H4B 110.5
C5 C4 H4B 110.5
H4A C4 H4B 108.7
C4 C5 H5A 109.5
C4 C5 H5B 109.5
H5A C5 H5B 109.5
C4 C5 H5C 109.5
H5A C5 H5C 109.5
H5B C5 H5C 109.5
O3 C6 O4 122.45(11)
O3 C6 C15 126.12(11)
O4 C6 C15 111.42(10)
O4 C7 C8 106.79(11)
O4 C7 H7A 110.4
C8 C7 H7A 110.4
O4 C7 H7B 110.4
C8 C7 H7B 110.4
H7A C7 H7B 108.6
C7 C8 H8A 109.5
C7 C8 H8B 109.5
H8A C8 H8B 109.5
C7 C8 H8C 109.5
H8A C8 H8C 109.5
H8B C8 H8C 109.5
C34 C9 H9A 109.5
C34 C9 H9B 109.5
H9A C9 H9B 109.5
C34 C9 H9C 109.5
H9A C9 H9C 109.5
H9B C9 H9C 109.5
C21 C11 C15 109.87(9)
C21 C11 C12 113.53(9)
C15 C11 C12 106.87(9)
C21 C11 H11 108.8
C15 C11 H11 108.8
C12 C11 H11 108.8
C13 C12 C3 123.65(11)
C13 C12 C11 119.48(10)
C3 C12 C11 116.82(10)
C12 C13 N11 118.14(11)
C12 C13 C1 128.04(11)
N11 C13 C1 113.82(11)
C15 C14 N11 118.45(10)
C15 C14 C2 127.45(11)
N11 C14 C2 114.04(10)
C14 C15 C6 121.38(10)
C14 C15 C11 118.89(10)
C6 C15 C11 119.52(10)
C23 C21 C22 103.87(10)
C23 C21 C11 130.71(10)
C22 C21 C11 125.13(10)
N21 C22 C21 113.03(10)
N21 C22 H22A 123.5
C21 C22 H22A 123.5
N22 C23 C21 106.30(10)
N22 C23 C31 120.22(10)
C21 C23 C31 133.47(11)
C32 C31 C36 118.69(11)
C32 C31 C23 120.25(11)
C36 C31 C23 121.01(11)
C33 C32 C31 120.06(12)
C33 C32 H32 120.0
C31 C32 H32 120.0
C32 C33 C34 121.70(12)
C32 C33 H33 119.2
C34 C33 H33 119.2
C35 C34 C33 117.73(12)
C35 C34 C9 120.89(13)
C33 C34 C9 121.37(13)
C34 C35 C36 121.64(13)
C34 C35 H35 119.2
C36 C35 H35 119.2
C35 C36 C31 120.15(12)
C35 C36 H36 119.9
C31 C36 H36 119.9

loop_
_geom_bond_atom_site_label_1
_geom_bond_atom_site_label_2
_geom_bond_distance
O1 C3 1.2041(16)
O2 C3 1.3373(15)
O2 C4 1.4508(15)
O3 C6 1.2195(15)
O4 C6 1.3403(14)
O4 C7 1.4521(15)
N11 C14 1.3785(16)
N11 C13 1.3886(16)
N11 H11B 0.890(17)
N21 C22 1.3292(15)
N21 N22 1.3527(14)
N22 C23 1.3586(15)
N22 H22 0.892(17)
C1 C13 1.5015(17)
C1 H1A 0.9800
C1 H1B 0.9800
C1 H1C 0.9800
C2 C14 1.4977(16)
C2 H2A 0.9800
C2 H2B 0.9800
C2 H2C 0.9800
C3 C12 1.4720(16)
C4 C5 1.488(2)
C4 H4A 0.9900
C4 H4B 0.9900
C5 H5A 0.9800
C5 H5B 0.9800
C5 H5C 0.9800
C6 C15 1.4641(16)
C7 C8 1.496(2)
C7 H7A 0.9900
C7 H7B 0.9900
C8 H8A 0.9800
C8 H8B 0.9800
C8 H8C 0.9800
C9 C34 1.5050(18)
C9 H9A 0.9800
C9 H9B 0.9800
C9 H9C 0.9800
C11 C21 1.5167(15)
C11 C15 1.5223(15)
C11 C12 1.5247(15)
C11 H11 1.0000
C12 C13 1.3505(16)
C14 C15 1.3559(16)
C21 C23 1.3926(15)
C21 C22 1.4029(16)
C22 H22A 0.9500
C23 C31 1.4704(15)
C31 C32 1.3945(17)
C31 C36 1.3952(17)
C32 C33 1.3877(17)
C32 H32 0.9500
C33 C34 1.388(2)
C33 H33 0.9500
C34 C35 1.3845(19)
C35 C36 1.3885(18)
C35 H35 0.9500
C36 H36 0.9500

loop_
_geom_hbond_atom_site_label_D
_geom_hbond_atom_site_label_H
_geom_hbond_atom_site_label_A
_geom_hbond_site_symmetry_A
_geom_hbond_distance_DH
_geom_hbond_distance_HA
_geom_hbond_distance_DA
_geom_hbond_angle_DHA
N11 H11B N21 2_666 0.890(17) 2.200(17) 3.0352(14) 156.2(14)
N22 H22 O3 1_655 0.892(17) 2.066(17) 2.9580(13) 178.6(15)
C2 H2B N21 1_455 0.98 2.52 3.4223(16) 152.8
C36 H36 O1 . 0.95 2.30 3.2428(17) 173.4

loop_
_geom_torsion_atom_site_label_1
_geom_torsion_atom_site_label_2
_geom_torsion_atom_site_label_3
_geom_torsion_atom_site_label_4
_geom_torsion
C22 N21 N22 C23 0.64(14)
C4 O2 C3 O1 1.44(19)
C4 O2 C3 C12 -174.64(11)
C3 O2 C4 C5 174.86(12)
C7 O4 C6 O3 -1.67(18)
C7 O4 C6 C15 179.04(11)
C6 O4 C7 C8 -179.02(12)
O1 C3 C12 C13 159.81(14)
O2 C3 C12 C13 -24.20(17)
O1 C3 C12 C11 -22.62(18)
O2 C3 C12 C11 153.37(10)
C21 C11 C12 C13 -83.11(13)
C15 C11 C12 C13 38.18(14)
C21 C11 C12 C3 99.21(12)
C15 C11 C12 C3 -139.50(10)
C3 C12 C13 N11 167.37(11)
C11 C12 C13 N11 -10.14(16)
C3 C12 C13 C1 -12.1(2)
C11 C12 C13 C1 170.34(11)
C14 N11 C13 C12 -22.13(16)
C14 N11 C13 C1 157.45(11)
C13 N11 C14 C15 20.38(16)
C13 N11 C14 C2 -162.15(10)
N11 C14 C15 C6 -171.78(10)
C2 C14 C15 C6 11.14(18)
N11 C14 C15 C11 13.47(15)
C2 C14 C15 C11 -163.61(11)
O3 C6 C15 C14 21.00(18)
O4 C6 C15 C14 -159.74(11)
O3 C6 C15 C11 -164.28(11)
O4 C6 C15 C11 14.98(14)
C21 C11 C15 C14 83.76(12)
C12 C11 C15 C14 -39.82(13)
C21 C11 C15 C6 -91.09(12)
C12 C11 C15 C6 145.33(10)
C15 C11 C21 C23 116.11(13)
C12 C11 C21 C23 -124.30(13)
C15 C11 C21 C22 -56.77(15)
C12 C11 C21 C22 62.82(15)
N22 N21 C22 C21 -0.49(14)
C23 C21 C22 N21 0.18(14)
C11 C21 C22 N21 174.63(11)
N21 N22 C23 C21 -0.54(14)
N21 N22 C23 C31 178.60(10)
C22 C21 C23 N22 0.21(13)
C11 C21 C23 N22 -173.80(11)
C22 C21 C23 C31 -178.77(12)
C11 C21 C23 C31 7.2(2)
N22 C23 C31 C32 32.05(17)
C21 C23 C31 C32 -149.08(13)
N22 C23 C31 C36 -145.42(12)
C21 C23 C31 C36 33.4(2)
C36 C31 C32 C33 1.51(19)
C23 C31 C32 C33 -176.02(11)
C31 C32 C33 C34 -0.5(2)
C32 C33 C34 C35 -1.2(2)
C32 C33 C34 C9 177.43(13)
C33 C34 C35 C36 2.0(2)
C9 C34 C35 C36 -176.65(14)
C34 C35 C36 C31 -1.1(2)
C32 C31 C36 C35 -0.75(19)
C23 C31 C36 C35 176.77(12)

loop_
_cod_related_entry_id
_cod_related_entry_database
_cod_related_entry_code
1 ChemSpider 30658226
